data_2103018
loop_
_publ_author_name
'Nuss, J\"urgen'
'Jansen, Martin'

_publ_section_title
;
 Reticular merohedral twinning within the La~9~Sb~5~O~5~ structure
 family: structure of Pr~9~Sb~5~O~5~, Sm~9~Sb~5~O~5~ and Dy~9~Sb~5~O~5~
;
_journal_issue 6
_journal_name_full 'Acta Crystallographica Section B'
_journal_page_first 843
_journal_page_last 849
_journal_paper_doi 10.1107/S0108768107051282
_journal_volume 63
_journal_year 2007
_chemical_formula_moiety 'Pr9 Sb5 O5'
_chemical_formula_sum 'O5 Pr9 Sb5'
_chemical_formula_weight 1956.94
_space_group_IT_number 85
_symmetry_cell_setting tetragonal
_symmetry_space_group_name_Hall '-P 4a'
_symmetry_space_group_name_H-M 'P 4/n :2'
_atom_sites_solution_primary direct
_atom_sites_solution_secondary difmap
_audit_creation_method SHELXL-97
_cell_angle_alpha 90.00
_cell_angle_beta 90.00
_cell_angle_gamma 90.00
_cell_formula_units_Z 2
_cell_length_a 10.2203(3)
_cell_length_b 10.2203(3)
_cell_length_c 9.1508(3)
_cell_measurement_reflns_used 7236
_cell_measurement_temperature 296(2)
_cell_measurement_theta_max 33.89
_cell_measurement_theta_min 2.22
_cell_volume 955.84(5)
_computing_cell_refinement 'SAINT32 (Bruker AXS)'
_computing_data_collection 'Bruker Suite (Bruker AXS)'
_computing_data_reduction 'SAINT32 (Bruker AXS)'
_computing_molecular_graphics 'ATOMS (Dowty, 2005)'
_computing_publication_material CIFTAB
_computing_structure_refinement 'SHELXL-97 (Sheldrick, 1997)'
_computing_structure_solution 'SHELXS-97 (Sheldrick, 1990)'
_diffrn_ambient_temperature 296(2)
_diffrn_measured_fraction_theta_full 0.999
_diffrn_measured_fraction_theta_max 0.999
_diffrn_measurement_device '3-circle goniometer'
_diffrn_measurement_device_type 'SMART APEX I, Bruker AXS'
_diffrn_measurement_method \w-scans
_diffrn_radiation_monochromator graphite
_diffrn_radiation_type MoK\a
_diffrn_radiation_wavelength 0.71073
_diffrn_reflns_av_R_equivalents 0.0446
_diffrn_reflns_av_sigmaI/netI 0.0211
_diffrn_reflns_limit_h_max 16
_diffrn_reflns_limit_h_min -16
_diffrn_reflns_limit_k_max 15
_diffrn_reflns_limit_k_min -15
_diffrn_reflns_limit_l_max 14
_diffrn_reflns_limit_l_min -14
_diffrn_reflns_number 19532
_diffrn_reflns_theta_full 33.97
_diffrn_reflns_theta_max 33.97
_diffrn_reflns_theta_min 2.23
_diffrn_standards_decay_% 0
_diffrn_standards_interval_count 0
_diffrn_standards_interval_time 0
_diffrn_standards_number 0
_exptl_absorpt_coefficient_mu 29.369
_exptl_absorpt_correction_T_max 0.3863
_exptl_absorpt_correction_T_min 0.2717
_exptl_absorpt_correction_type multi-scan
_exptl_absorpt_process_details 'SADABS (G. Sheldrick 2007)'
_exptl_crystal_colour metallic-dark-black
_exptl_crystal_density_diffrn 6.799
_exptl_crystal_density_method 'not measured'
_exptl_crystal_description block
_exptl_crystal_F_000 1652
_exptl_crystal_size_max 0.06
_exptl_crystal_size_mid 0.06
_exptl_crystal_size_min 0.04
_refine_diff_density_max 1.669
_refine_diff_density_min -1.523
_refine_ls_extinction_coef 0.00071(4)
_refine_ls_extinction_expression Fc^*^=kFc[1+0.001xFc^2^\l^3^/sin(2\q)]^-1/4^
_refine_ls_extinction_method SHELXL
_refine_ls_goodness_of_fit_ref 1.215
_refine_ls_matrix_type full
_refine_ls_number_parameters 47
_refine_ls_number_reflns 1957
_refine_ls_number_restraints 0
_refine_ls_restrained_S_all 1.215
_refine_ls_R_factor_all 0.0256
_refine_ls_R_factor_gt 0.0234
_refine_ls_shift/su_max 0.001
_refine_ls_shift/su_mean 0.000
_refine_ls_structure_factor_coef Fsqd
_refine_ls_weighting_details 'calc w=1/[\s^2^(Fo^2^)+(0.0189P)^2^+2.3275P] where P=(Fo^2^+2Fc^2^)/3'
_refine_ls_weighting_scheme calc
_refine_ls_wR_factor_gt 0.0543
_refine_ls_wR_factor_ref 0.0552
_reflns_number_gt 1827
_reflns_number_total 1957
_reflns_threshold_expression >2sigma(I)
_cod_data_source_file bp5006.cif
_cod_data_source_block pr9Sb5o5
_cod_original_sg_symbol_H-M 'P 4/n'
_cod_database_code 2103018

loop_
_symmetry_equiv_pos_as_xyz
'x, y, z'
'-x+1/2, -y+1/2, z'
'-y+1/2, x, z'
'y, -x+1/2, z'
'-x, -y, -z'
'x-1/2, y-1/2, -z'
'y-1/2, -x, -z'
'-y, x-1/2, -z'

loop_
_atom_site_type_symbol
_atom_site_label
_atom_site_fract_x
_atom_site_fract_y
_atom_site_fract_z
_atom_site_U_iso_or_equiv
_atom_site_adp_type
_atom_site_calc_flag
_atom_site_refinement_flags
_atom_site_occupancy
Pr Pr1 0.329973(18) 0.021764(19) 0.997938(19) 0.01014(6) Uani d . 1
Pr Pr2 0.2500 0.2500 0.33260(4) 0.01104(8) Uani d S 1
Pr Pr3 0.146184(18) 0.953956(17) 0.65373(2) 0.01092(6) Uani d . 1
Sb Sb1 0.2500 0.2500 0.69037(5) 0.01158(9) Uani d S 1
Sb Sb2 0.15307(2) 0.94674(2) 0.29828(3) 0.01058(7) Uani d . 1
O O1 0.2500 0.2500 0.0698(6) 0.0172(10) Uani d S 1
O O2 0.1280(2) 0.9755(3) 0.9097(3) 0.0124(4) Uani d . 1

loop_
_atom_site_aniso_label
_atom_site_aniso_U_11
_atom_site_aniso_U_22
_atom_site_aniso_U_33
_atom_site_aniso_U_12
_atom_site_aniso_U_13
_atom_site_aniso_U_23
Pr1 0.00822(8) 0.01167(9) 0.01053(10) 0.00016(6) -0.00045(6) 0.00049(6)
Pr2 0.01198(11) 0.01198(11) 0.00918(16) 0.000 0.000 0.000
Pr3 0.01210(9) 0.01245(9) 0.00820(11) -0.00051(6) -0.00003(6) -0.00051(6)
Sb1 0.01100(12) 0.01100(12) 0.0127(2) 0.000 0.000 0.000
Sb2 0.01025(11) 0.01156(11) 0.00991(14) -0.00039(6) 0.00013(7) 0.00019(7)
O1 0.0197(16) 0.0197(16) 0.012(2) 0.000 0.000 0.000
O2 0.0110(10) 0.0157(11) 0.0103(11) -0.0016(9) 0.0004(9) 0.0001(9)

loop_
_atom_type_symbol
_atom_type_description
_atom_type_scat_dispersion_real
_atom_type_scat_dispersion_imag
_atom_type_scat_source
O O 0.0106 0.0060 'International Tables Vol C Tables 4.2.6.8 and 6.1.1.4'
Sb Sb -0.5866 1.5461 'International Tables Vol C Tables 4.2.6.8 and 6.1.1.4'
Pr Pr -0.2180 2.8214 'International Tables Vol C Tables 4.2.6.8 and 6.1.1.4'

loop_
_geom_angle_atom_site_label_1
_geom_angle_atom_site_label_2
_geom_angle_atom_site_label_3
_geom_angle_site_symmetry_1
_geom_angle_site_symmetry_3
_geom_angle
O2 Pr1 O2 1_545 7_557 125.58(13)
O2 Pr1 O2 1_545 3_655 136.68(13)
O2 Pr1 O2 7_557 3_655 83.65(10)
O2 Pr1 O1 1_545 1_556 89.49(9)
O2 Pr1 O1 7_557 1_556 136.10(13)
O2 Pr1 O1 3_655 1_556 86.49(8)
O2 Pr1 Sb2 1_545 1_546 75.83(7)
O2 Pr1 Sb2 7_557 1_546 84.01(7)
O2 Pr1 Sb2 3_655 1_546 144.90(7)
O1 Pr1 Sb2 1_556 1_546 80.03(10)
O2 Pr1 Sb2 1_545 7_556 85.81(7)
O2 Pr1 Sb2 7_557 7_556 73.78(7)
O2 Pr1 Sb2 3_655 7_556 71.63(6)
O1 Pr1 Sb2 1_556 7_556 141.52(12)
Sb2 Pr1 Sb2 1_546 7_556 134.830(9)
O2 Pr1 Pr1 1_545 4 43.10(7)
O2 Pr1 Pr1 7_557 4 150.79(7)
O2 Pr1 Pr1 3_655 4 123.31(6)
O1 Pr1 Pr1 1_556 4 46.90(3)
Sb2 Pr1 Pr1 1_546 4 67.423(6)
Sb2 Pr1 Pr1 7_556 4 122.334(6)
O2 Pr1 Pr1 1_545 3 125.66(7)
O2 Pr1 Pr1 7_557 3 108.68(7)
O2 Pr1 Pr1 3_655 3 40.07(6)
O1 Pr1 Pr1 1_556 3 46.90(3)
Sb2 Pr1 Pr1 1_546 3 115.886(5)
Sb2 Pr1 Pr1 7_556 3 108.419(7)
Pr1 Pr1 Pr1 4 3 90.0
O2 Pr1 Pr1 1_545 5_657 151.71(7)
O2 Pr1 Pr1 7_557 5_657 43.02(7)
O2 Pr1 Pr1 3_655 5_657 40.62(6)
O1 Pr1 Pr1 1_556 5_657 115.47(2)
Sb2 Pr1 Pr1 1_546 5_657 119.557(9)
Sb2 Pr1 Pr1 7_556 5_657 66.462(7)
Pr1 Pr1 Pr1 4 5_657 161.595(10)
Pr1 Pr1 Pr1 3 5_657 71.606(10)
O2 Pr1 Pr3 1_545 1_545 37.07(7)
O2 Pr1 Pr3 7_557 1_545 120.86(7)
O2 Pr1 Pr3 3_655 1_545 102.50(7)
O1 Pr1 Pr3 1_556 1_545 103.03(10)
Sb2 Pr1 Pr3 1_546 1_545 112.033(8)
Sb2 Pr1 Pr3 7_556 1_545 54.292(6)
Pr1 Pr1 Pr3 4 1_545 68.098(5)
Pr1 Pr1 Pr3 3 1_545 112.675(4)
Pr1 Pr1 Pr3 5_657 1_545 118.991(8)
O2 Pr1 Pr3 1_545 7_557 120.24(7)
O2 Pr1 Pr3 7_557 7_557 35.07(7)
O2 Pr1 Pr3 3_655 7_557 102.00(6)
O1 Pr1 Pr3 1_556 7_557 107.46(12)
Sb2 Pr1 Pr3 1_546 7_557 53.065(6)
Sb2 Pr1 Pr3 7_556 7_557 107.823(7)
Pr1 Pr1 Pr3 4 7_557 119.452(5)
Pr1 Pr1 Pr3 3 7_557 105.073(6)
Pr1 Pr1 Pr3 5_657 7_557 66.831(6)
Pr3 Pr1 Pr3 1_545 7_557 141.674(8)
O2 Pr1 Pr2 1_545 1_556 102.24(7)
O2 Pr1 Pr2 7_557 1_556 104.08(7)
O2 Pr1 Pr2 3_655 1_556 99.52(6)
O1 Pr1 Pr2 1_556 1_556 36.19(12)
Sb2 Pr1 Pr2 1_546 1_556 52.428(5)
Sb2 Pr1 Pr2 7_556 1_556 170.988(7)
Pr1 Pr1 Pr2 4 1_556 63.634(3)
Pr1 Pr1 Pr2 3 1_556 63.634(3)
Pr1 Pr1 Pr2 5_657 1_556 105.835(8)
Pr3 Pr1 Pr2 1_545 1_556 131.474(7)
Pr3 Pr1 Pr2 7_557 1_556 71.771(6)
O1 Pr2 Sb2 . 4_455 84.488(9)
O1 Pr2 Sb2 . 2_565 84.488(9)
Sb2 Pr2 Sb2 4_455 2_565 89.472(2)
O1 Pr2 Sb2 . 1_545 84.488(9)
Sb2 Pr2 Sb2 4_455 1_545 89.472(2)
Sb2 Pr2 Sb2 2_565 1_545 168.976(18)
O1 Pr2 Sb2 . 3_655 84.488(9)
Sb2 Pr2 Sb2 4_455 3_655 168.976(18)
Sb2 Pr2 Sb2 2_565 3_655 89.471(2)
Sb2 Pr2 Sb2 1_545 3_655 89.470(2)
O1 Pr2 Sb1 . . 180.0
Sb2 Pr2 Sb1 4_455 . 95.512(9)
Sb2 Pr2 Sb1 2_565 . 95.512(9)
Sb2 Pr2 Sb1 1_545 . 95.512(9)
Sb2 Pr2 Sb1 3_655 . 95.512(9)
O1 Pr2 Pr1 . 2_554 38.906(5)
Sb2 Pr2 Pr1 4_455 2_554 63.175(7)
Sb2 Pr2 Pr1 2_565 2_554 54.986(7)
Sb2 Pr2 Pr1 1_545 2_554 115.106(11)
Sb2 Pr2 Pr1 3_655 2_554 107.565(10)
Sb1 Pr2 Pr1 . 2_554 141.094(5)
O1 Pr2 Pr1 . 4_554 38.907(5)
Sb2 Pr2 Pr1 4_455 4_554 54.986(7)
Sb2 Pr2 Pr1 2_565 4_554 107.566(10)
Sb2 Pr2 Pr1 1_545 4_554 63.174(7)
Sb2 Pr2 Pr1 3_655 4_554 115.105(11)
Sb1 Pr2 Pr1 . 4_554 141.093(5)
Pr1 Pr2 Pr1 2_554 4_554 52.732(6)
O1 Pr2 Pr1 . 3_554 38.907(5)
Sb2 Pr2 Pr1 4_455 3_554 115.106(11)
Sb2 Pr2 Pr1 2_565 3_554 63.174(7)
Sb2 Pr2 Pr1 1_545 3_554 107.565(10)
Sb2 Pr2 Pr1 3_655 3_554 54.985(7)
Sb1 Pr2 Pr1 . 3_554 141.093(5)
Pr1 Pr2 Pr1 2_554 3_554 52.732(6)
Pr1 Pr2 Pr1 4_554 3_554 77.814(10)
O1 Pr2 Pr1 . 1_554 38.907(5)
Sb2 Pr2 Pr1 4_455 1_554 107.565(10)
Sb2 Pr2 Pr1 2_565 1_554 115.106(11)
Sb2 Pr2 Pr1 1_545 1_554 54.985(7)
Sb2 Pr2 Pr1 3_655 1_554 63.174(7)
Sb1 Pr2 Pr1 . 1_554 141.093(5)
Pr1 Pr2 Pr1 2_554 1_554 77.814(10)
Pr1 Pr2 Pr1 4_554 1_554 52.732(6)
Pr1 Pr2 Pr1 3_554 1_554 52.732(6)
O2 Pr3 Sb1 . 1_565 80.52(6)
O2 Pr3 Sb2 . 8_666 86.04(6)
Sb1 Pr3 Sb2 1_565 8_666 166.092(14)
O2 Pr3 Sb2 . 5_576 76.29(6)
Sb1 Pr3 Sb2 1_565 5_576 90.149(6)
Sb2 Pr3 Sb2 8_666 5_576 90.129(9)
O2 Pr3 Sb2 . . 174.79(7)
Sb1 Pr3 Sb2 1_565 . 96.783(11)
Sb2 Pr3 Sb2 8_666 . 96.891(8)
Sb2 Pr3 Sb2 5_576 . 99.344(8)
O2 Pr3 Sb2 . 7_566 88.39(7)
Sb1 Pr3 Sb2 1_565 7_566 89.476(6)
Sb2 Pr3 Sb2 8_666 7_566 86.570(7)
Sb2 Pr3 Sb2 5_576 7_566 164.521(13)
Sb2 Pr3 Sb2 . 7_566 96.067(8)
O2 Pr3 Pr1 . 1_565 35.37(6)
Sb1 Pr3 Pr1 1_565 1_565 64.679(9)
Sb2 Pr3 Pr1 8_666 1_565 102.054(8)
Sb2 Pr3 Pr1 5_576 1_565 107.542(8)
Sb2 Pr3 Pr1 . 1_565 146.810(7)
Sb2 Pr3 Pr1 7_566 1_565 58.616(6)
O2 Pr3 Pr1 . 8_567 33.98(6)
Sb1 Pr3 Pr1 1_565 8_567 111.773(11)
Sb2 Pr3 Pr1 8_666 8_567 56.225(7)
Sb2 Pr3 Pr1 5_576 8_567 64.536(7)
Sb2 Pr3 Pr1 . 8_567 146.387(7)
Sb2 Pr3 Pr1 7_566 8_567 101.365(8)
Pr1 Pr3 Pr1 1_565 8_567 65.495(6)
O2 Pr3 Pr1 . 4_565 32.11(7)
Sb1 Pr3 Pr1 1_565 4_565 60.717(9)
Sb2 Pr3 Pr1 8_666 4_565 108.612(8)
Sb2 Pr3 Pr1 5_576 4_565 55.235(6)
Sb2 Pr3 Pr1 . 4_565 142.768(7)
Sb2 Pr3 Pr1 7_566 4_565 111.744(8)
Pr1 Pr3 Pr1 1_565 4_565 53.175(6)
Pr1 Pr3 Pr1 8_567 4_565 52.667(6)
Pr3 Sb1 Pr3 4_455 2_565 89.381(2)
Pr3 Sb1 Pr3 4_455 1_545 89.380(2)
Pr3 Sb1 Pr3 2_565 1_545 168.06(2)
Pr3 Sb1 Pr3 4_455 3_655 168.06(2)
Pr3 Sb1 Pr3 2_565 3_655 89.380(2)
Pr3 Sb1 Pr3 1_545 3_655 89.379(2)
Pr3 Sb1 Pr2 4_455 . 84.030(10)
Pr3 Sb1 Pr2 2_565 . 84.030(10)
Pr3 Sb1 Pr2 1_545 . 84.030(10)
Pr3 Sb1 Pr2 3_655 . 84.030(10)
Pr3 Sb2 Pr3 7_566 5_576 164.423(13)
Pr3 Sb2 Pr3 7_566 . 83.797(8)
Pr3 Sb2 Pr3 5_576 . 80.655(8)
Pr3 Sb2 Pr2 7_566 1_565 88.700(6)
Pr3 Sb2 Pr2 5_576 1_565 88.634(6)
Pr3 Sb2 Pr2 . 1_565 83.629(10)
Pr3 Sb2 Pr3 7_566 8_666 91.358(7)
Pr3 Sb2 Pr3 5_576 8_666 87.747(8)
Pr3 Sb2 Pr3 . 8_666 83.140(8)
Pr2 Sb2 Pr3 1_565 8_666 166.684(13)
Pr3 Sb2 Pr1 7_566 1_564 70.710(7)
Pr3 Sb2 Pr1 5_576 1_564 122.846(9)
Pr3 Sb2 Pr1 . 1_564 145.049(8)
Pr2 Sb2 Pr1 1_565 1_564 72.586(9)
Pr3 Sb2 Pr1 8_666 1_564 119.899(9)
Pr3 Sb2 Pr1 7_566 8_566 119.611(9)
Pr3 Sb2 Pr1 5_576 8_566 74.199(7)
Pr3 Sb2 Pr1 . 8_566 141.254(8)
Pr2 Sb2 Pr1 1_565 8_566 123.984(11)
Pr3 Sb2 Pr1 8_666 8_566 67.092(7)
Pr1 Sb2 Pr1 1_564 8_566 73.573(7)
Pr2 O1 Pr1 . 2_554 104.90(12)
Pr2 O1 Pr1 . 4_554 104.90(12)
Pr1 O1 Pr1 2_554 4_554 86.21(6)
Pr2 O1 Pr1 . 3_554 104.90(12)
Pr1 O1 Pr1 2_554 3_554 86.21(6)
Pr1 O1 Pr1 4_554 3_554 150.2(2)
Pr2 O1 Pr1 . 1_554 104.90(12)
Pr1 O1 Pr1 2_554 1_554 150.2(2)
Pr1 O1 Pr1 4_554 1_554 86.21(6)
Pr1 O1 Pr1 3_554 1_554 86.21(6)
Pr1 O2 Pr1 1_565 8_567 127.69(12)
Pr1 O2 Pr3 1_565 . 107.56(10)
Pr1 O2 Pr3 8_567 . 110.96(10)
Pr1 O2 Pr1 1_565 4_565 96.83(9)
Pr1 O2 Pr1 8_567 4_565 96.35(10)
Pr3 O2 Pr1 . 4_565 116.47(11)

loop_
_geom_bond_atom_site_label_1
_geom_bond_atom_site_label_2
_geom_bond_site_symmetry_2
_geom_bond_distance
Pr1 O2 1_545 2.266(3)
Pr1 O2 7_557 2.296(2)
Pr1 O2 3_655 2.406(3)
Pr1 O1 1_556 2.5576(15)
Pr1 Sb2 1_546 3.3780(3)
Pr1 Sb2 7_556 3.4590(3)
Pr1 Pr1 4 3.4954(3)
Pr1 Pr1 3 3.4955(3)
Pr1 Pr1 5_657 3.5041(4)
Pr1 Pr3 1_545 3.7323(3)
Pr1 Pr3 7_557 3.8357(3)
Pr1 Pr2 1_556 3.9354(4)
Pr2 O1 . 2.405(6)
Pr2 Sb2 4_455 3.2690(2)
Pr2 Sb2 2_565 3.2690(2)
Pr2 Sb2 1_545 3.2690(2)
Pr2 Sb2 3_655 3.2690(2)
Pr2 Sb1 . 3.2739(6)
Pr2 Pr1 2_554 3.9354(4)
Pr2 Pr1 4_554 3.9354(4)
Pr2 Pr1 3_554 3.9354(4)
Pr2 Pr1 1_554 3.9354(4)
Pr3 O2 . 2.360(3)
Pr3 Sb1 1_565 3.2238(2)
Pr3 Sb2 8_666 3.2483(3)
Pr3 Sb2 5_576 3.2522(3)
Pr3 Sb2 . 3.2542(4)
Pr3 Sb2 7_566 3.2902(3)
Pr3 Pr1 1_565 3.7323(3)
Pr3 Pr1 8_567 3.8357(3)
Pr3 Pr1 4_565 4.0515(3)
Sb1 Pr3 4_455 3.2237(2)
Sb1 Pr3 2_565 3.2238(2)
Sb1 Pr3 1_545 3.2238(2)
Sb1 Pr3 3_655 3.2238(2)
Sb2 Pr3 7_566 3.2484(3)
Sb2 Pr3 5_576 3.2522(3)
Sb2 Pr2 1_565 3.2690(2)
Sb2 Pr3 8_666 3.2901(3)
Sb2 Pr1 1_564 3.3779(3)
Sb2 Pr1 8_566 3.4590(3)
O1 Pr1 2_554 2.5576(15)
O1 Pr1 4_554 2.5576(15)
O1 Pr1 3_554 2.5577(15)
O1 Pr1 1_554 2.5577(15)
O2 Pr1 1_565 2.266(2)
O2 Pr1 8_567 2.296(2)
O2 Pr1 4_565 2.406(3)
